data_7017194
loop_
_publ_author_name
'Langley, Stuart K.'
'Chilton, Nicholas F.'
'Moubaraki, Boujemaa'
'Murray, Keith S.'

_publ_section_title
;
 Self-assembled decanuclear Na(I)(2)Mn(II)(4)Mn(III)(4) complexes: from
 discrete clusters to 1-D and 2-D structures, with the Mn(II)(4)Mn(III)(4)
 unit displaying a large spin ground state and probable SMM behaviour.
;
_journal_issue 45
_journal_name_full 'Dalton transactions (Cambridge, England : 2003)'
_journal_page_first 12201
_journal_page_last 12209
_journal_paper_doi 10.1039/c1dt10739a
_journal_volume 40
_journal_year 2011
_chemical_formula_sum 'C73 H130 Mn8 N12 Na2 O39'
_chemical_formula_weight 2285.33
_chemical_name_systematic
;
?
;
_space_group_IT_number 2
_symmetry_cell_setting triclinic
_symmetry_space_group_name_Hall '-P 1'
_symmetry_space_group_name_H-M 'P -1'
_atom_sites_solution_hydrogens geom
_atom_sites_solution_primary direct
_atom_sites_solution_secondary difmap
_audit_creation_date '9 November 2005'
_audit_creation_method SHELXL-97
_cell_angle_alpha 76.2500(10)
_cell_angle_beta 68.6450(10)
_cell_angle_gamma 84.7590(10)
_cell_formula_units_Z 1
_cell_length_a 12.8576(3)
_cell_length_b 14.5491(3)
_cell_length_c 14.8713(3)
_cell_measurement_reflns_used 8967
_cell_measurement_temperature 123(2)
_cell_measurement_theta_max 27.12
_cell_measurement_theta_min 2.12
_cell_volume 2516.64(10)
_computing_cell_refinement 'Bruker Apex2 V2.0'
_computing_data_collection 'Bruker Apex2 V2.0'
_computing_data_reduction 'Bruker Apex2 V2.0'
_computing_molecular_graphics X-Seed
_computing_publication_material CIFTAB
_computing_structure_refinement 'SHELXL-97 (Sheldrick, 1997)'
_computing_structure_solution 'SHELXS-97 (Sheldrick, 1990)'
_diffrn_ambient_temperature 123(2)
_diffrn_measured_fraction_theta_full 0.991
_diffrn_measured_fraction_theta_max 0.991
_diffrn_measurement_device_type 'APEX X8'
_diffrn_measurement_method 'scans in phi and omega'
_diffrn_radiation_monochromator graphite
_diffrn_radiation_source 'fine-focus sealed tube'
_diffrn_radiation_type MoK\a
_diffrn_radiation_wavelength 0.71073
_diffrn_reflns_av_R_equivalents 0.0300
_diffrn_reflns_av_sigmaI/netI 0.0428
_diffrn_reflns_limit_h_max 16
_diffrn_reflns_limit_h_min -16
_diffrn_reflns_limit_k_max 18
_diffrn_reflns_limit_k_min -18
_diffrn_reflns_limit_l_max 19
_diffrn_reflns_limit_l_min -19
_diffrn_reflns_number 28474
_diffrn_reflns_theta_full 27.50
_diffrn_reflns_theta_max 27.50
_diffrn_reflns_theta_min 2.11
_diffrn_standards_decay_% 0
_diffrn_standards_interval_count 0
_diffrn_standards_interval_time 0
_diffrn_standards_number 0
_exptl_absorpt_coefficient_mu 1.065
_exptl_absorpt_correction_T_max 0.808
_exptl_absorpt_correction_T_min 0.606
_exptl_absorpt_correction_type multi-scan
_exptl_absorpt_process_details SADABS
_exptl_crystal_colour brown
_exptl_crystal_density_diffrn 1.503
_exptl_crystal_density_method 'not measured'
_exptl_crystal_description plate
_exptl_crystal_F_000 1178
_exptl_crystal_size_max 0.80
_exptl_crystal_size_mid 0.40
_exptl_crystal_size_min 0.20
_refine_diff_density_max 1.464
_refine_diff_density_min -0.861
_refine_diff_density_rms 0.115
_refine_ls_extinction_method none
_refine_ls_goodness_of_fit_ref 1.025
_refine_ls_hydrogen_treatment mixed
_refine_ls_matrix_type full
_refine_ls_number_parameters 640
_refine_ls_number_reflns 11452
_refine_ls_number_restraints 27
_refine_ls_restrained_S_all 1.033
_refine_ls_R_factor_all 0.0704
_refine_ls_R_factor_gt 0.0595
_refine_ls_shift/su_max 0.000
_refine_ls_shift/su_mean 0.000
_refine_ls_structure_factor_coef Fsqd
_refine_ls_weighting_details 'calc w=1/[\s^2^(Fo^2^)+(0.0876P)^2^+6.8103P] where P=(Fo^2^+2Fc^2^)/3'
_refine_ls_weighting_scheme calc
_refine_ls_wR_factor_gt 0.1630
_refine_ls_wR_factor_ref 0.1730
_reflns_number_gt 9616
_reflns_number_total 11452
_reflns_threshold_expression >2sigma(I)
_cod_data_source_file c1dt10739a.txt
_cod_data_source_block 4
_cod_depositor_comments
;
The following automatic conversions were performed:

'_exptl_absorpt_correction_type' value 'MULTI-SCAN' changed to
'multi-scan' according to
/home/saulius/struct/CIF-dictionaries/cif_core.dic dictionary named
'cif_core.dic' version 2.4.1 from 2010-06-29.

Automatic conversion script
Id: cif_fix_values 1715 2011-07-08 13:25:40Z adriana 
;
_cod_original_cell_volume 2516.64(9)
_cod_original_sg_symbol_H-M P-1
_cod_database_code 7017194

loop_
_symmetry_equiv_pos_as_xyz
'x, y, z'
'-x, -y, -z'

loop_
_atom_site_label
_atom_site_type_symbol
_atom_site_fract_x
_atom_site_fract_y
_atom_site_fract_z
_atom_site_U_iso_or_equiv
_atom_site_adp_type
_atom_site_occupancy
_atom_site_symmetry_multiplicity
_atom_site_calc_flag
_atom_site_refinement_flags
_atom_site_disorder_assembly
_atom_site_disorder_group
Mn1 Mn 0.22462(4) 0.24070(4) 0.40450(4) 0.01999(14) Uani 1 1 d . . .
Mn2 Mn 0.13909(4) 0.03377(4) 0.41924(4) 0.01764(13) Uani 1 1 d . . .
Mn3 Mn 0.04178(4) -0.19184(4) 0.46179(4) 0.01846(13) Uani 1 1 d . . .
Mn4 Mn 0.27174(4) -0.11087(4) 0.28052(4) 0.01895(14) Uani 1 1 d . . .
Na1 Na 0.40451(12) 0.08505(11) 0.27753(11) 0.0239(3) Uani 1 1 d . . .
O1 O 0.1916(2) 0.36980(19) 0.3667(2) 0.0265(6) Uani 1 1 d . . .
O2 O 0.3426(2) 0.2464(2) 0.27689(19) 0.0279(6) Uani 1 1 d . . .
O3 O 0.4786(3) 0.3113(3) 0.1399(3) 0.0599(11) Uani 1 1 d . . .
O4 O 0.1141(2) 0.23541(18) 0.53372(18) 0.0212(5) Uani 1 1 d . . .
O5 O 0.2701(2) 0.10835(18) 0.43483(18) 0.0204(5) Uani 1 1 d . . .
O6 O 0.5570(3) 0.4320(3) 0.4467(3) 0.0594(11) Uani 1 1 d . . .
H6 H 0.5879 0.4359 0.3870 0.071 Uiso 1 1 calc R . .
O7 O 0.1955(2) -0.11121(17) 0.43707(17) 0.0189(5) Uani 1 1 d . . .
O8 O 0.2423(2) 0.02442(18) 0.26720(17) 0.0196(5) Uani 1 1 d . . .
O9 O -0.0867(2) -0.17813(18) 0.61224(18) 0.0200(5) Uani 1 1 d . . .
O10 O 0.1119(2) -0.32988(19) 0.4110(2) 0.0254(6) Uani 1 1 d . . .
O11 O 0.1247(2) -0.14232(18) 0.29902(18) 0.0215(5) Uani 1 1 d . . .
O12 O 0.4229(2) -0.08296(19) 0.26476(19) 0.0233(5) Uani 1 1 d . . .
O13 O 0.3085(2) -0.24149(18) 0.2919(2) 0.0245(5) Uani 1 1 d . . .
O14 O 0.6002(2) -0.1027(2) 0.2483(2) 0.0356(7) Uani 1 1 d . . .
O15 O 0.4935(3) -0.1361(2) -0.1109(2) 0.0370(7) Uani 1 1 d . . .
O16 O 0.5633(3) 0.0549(2) 0.3217(3) 0.0372(7) Uani 1 1 d . . .
N1 N 0.3344(3) 0.2584(2) 0.4946(2) 0.0261(7) Uani 1 1 d . . .
N2 N -0.0235(2) -0.0263(2) 0.4244(2) 0.0209(6) Uani 1 1 d . . .
N3 N -0.0505(2) -0.0115(2) 0.3522(2) 0.0232(6) Uani 1 1 d . . .
N4 N -0.0751(3) 0.0018(3) 0.2830(3) 0.0344(8) Uani 1 1 d . . .
N5 N 0.2806(3) -0.0746(2) 0.1172(2) 0.0239(6) Uani 1 1 d . . .
N6 N 0.1166(2) -0.2783(2) 0.5809(2) 0.0213(6) Uani 1 1 d . . .
C1 C 0.2272(4) 0.4265(3) 0.2768(3) 0.0322(9) Uani 1 1 d . . .
C2 C 0.1683(4) 0.5109(3) 0.2596(3) 0.0386(10) Uani 1 1 d . . .
H2 H 0.1051 0.5249 0.3102 0.046 Uiso 1 1 calc R . .
C3 C 0.2030(6) 0.5737(4) 0.1685(4) 0.0566(15) Uani 1 1 d . . .
H3 H 0.1620 0.6288 0.1586 0.068 Uiso 1 1 calc R . .
C4 C 0.2972(7) 0.5560(4) 0.0921(4) 0.070(2) Uani 1 1 d . . .
H4 H 0.3207 0.5993 0.0316 0.084 Uiso 1 1 calc R . .
C5 C 0.3553(6) 0.4742(4) 0.1067(4) 0.0648(18) Uani 1 1 d . . .
H5 H 0.4187 0.4622 0.0553 0.078 Uiso 1 1 calc R . .
C6 C 0.3221(4) 0.4072(3) 0.1974(3) 0.0430(12) Uani 1 1 d . . .
C7 C 0.3859(4) 0.3181(3) 0.2045(3) 0.0398(11) Uani 1 1 d . . .
C8 C 0.2531(3) 0.2656(3) 0.5936(3) 0.0322(9) Uani 1 1 d . . .
H8A H 0.2785 0.3119 0.6184 0.039 Uiso 1 1 calc R . .
H8B H 0.2466 0.2050 0.6398 0.039 Uiso 1 1 calc R . .
C9 C 0.1404(3) 0.2956(3) 0.5842(3) 0.0274(8) Uani 1 1 d . . .
H9A H 0.0834 0.2910 0.6493 0.033 Uiso 1 1 calc R . .
H9B H 0.1435 0.3607 0.5477 0.033 Uiso 1 1 calc R . .
C10 C 0.3962(3) 0.1682(3) 0.4955(3) 0.0269(8) Uani 1 1 d . . .
H10A H 0.4250 0.1553 0.5491 0.032 Uiso 1 1 calc R . .
H10B H 0.4591 0.1728 0.4338 0.032 Uiso 1 1 calc R . .
C11 C 0.3207(3) 0.0870(3) 0.5086(3) 0.0261(8) Uani 1 1 d . . .
H11A H 0.3645 0.0292 0.5032 0.031 Uiso 1 1 calc R . .
H11B H 0.2632 0.0770 0.5739 0.031 Uiso 1 1 calc R . .
C12 C 0.4081(3) 0.3416(3) 0.4466(3) 0.0327(9) Uani 1 1 d . . .
H12A H 0.3622 0.3983 0.4510 0.039 Uiso 1 1 calc R . .
H12B H 0.4446 0.3413 0.3770 0.039 Uiso 1 1 calc R . .
C13 C 0.4973(4) 0.3476(4) 0.4895(4) 0.0453(12) Uani 1 1 d . . .
H13A H 0.4623 0.3426 0.5603 0.054 Uiso 1 1 calc R . .
H13B H 0.5487 0.2948 0.4791 0.054 Uiso 1 1 calc R . .
C14 C 0.2966(3) 0.0283(3) 0.0921(3) 0.0268(8) Uani 1 1 d . . .
H14A H 0.2765 0.0562 0.0346 0.032 Uiso 1 1 calc R . .
H14B H 0.3747 0.0419 0.0757 0.032 Uiso 1 1 calc R . .
C15 C 0.2252(3) 0.0722(3) 0.1787(3) 0.0260(8) Uani 1 1 d . . .
H15A H 0.2443 0.1384 0.1641 0.031 Uiso 1 1 calc R . .
H15B H 0.1470 0.0686 0.1875 0.031 Uiso 1 1 calc R . .
C16 C 0.1683(3) -0.1003(3) 0.1238(3) 0.0276(8) Uani 1 1 d . . .
H16A H 0.1750 -0.1255 0.0671 0.033 Uiso 1 1 calc R . .
H16B H 0.1209 -0.0445 0.1235 0.033 Uiso 1 1 calc R . .
C17 C 0.1166(3) -0.1740(3) 0.2187(3) 0.0269(8) Uani 1 1 d . . .
H17A H 0.0388 -0.1832 0.2295 0.032 Uiso 1 1 calc R . .
H17B H 0.1554 -0.2340 0.2137 0.032 Uiso 1 1 calc R . .
C18 C 0.3717(3) -0.1254(3) 0.0551(3) 0.0274(8) Uani 1 1 d . . .
H18A H 0.3556 -0.1925 0.0773 0.033 Uiso 1 1 calc R . .
H18B H 0.4399 -0.1155 0.0652 0.033 Uiso 1 1 calc R . .
C19 C 0.3921(4) -0.0964(4) -0.0552(3) 0.0370(10) Uani 1 1 d . . .
H19A H 0.3304 -0.1176 -0.0679 0.044 Uiso 1 1 calc R . .
H19B H 0.3954 -0.0280 -0.0761 0.044 Uiso 1 1 calc R . .
C20 C 0.4096(3) -0.2817(3) 0.2661(3) 0.0282(8) Uani 1 1 d . . .
C21 C 0.4139(4) -0.3761(4) 0.2604(5) 0.0516(14) Uani 1 1 d . . .
H21 H 0.3483 -0.4080 0.2751 0.062 Uiso 1 1 calc R . .
C22 C 0.5154(5) -0.4228(5) 0.2331(7) 0.092(3) Uani 1 1 d . . .
H22 H 0.5179 -0.4859 0.2292 0.111 Uiso 1 1 calc R . .
C23 C 0.6130(5) -0.3760(5) 0.2114(8) 0.109(4) Uani 1 1 d . . .
H23 H 0.6812 -0.4074 0.1926 0.131 Uiso 1 1 calc R . .
C24 C 0.6098(4) -0.2825(4) 0.2177(5) 0.0598(17) Uani 1 1 d . . .
H24 H 0.6760 -0.2517 0.2038 0.072 Uiso 1 1 calc R . .
C25 C 0.5091(3) -0.2340(3) 0.2445(3) 0.0310(9) Uani 1 1 d . . .
C26 C 0.5123(3) -0.1356(3) 0.2526(3) 0.0251(8) Uani 1 1 d . . .
C27 C 0.2630(3) -0.1573(3) 0.4922(3) 0.0229(7) Uani 1 1 d . . .
H27A H 0.3049 -0.1104 0.5014 0.027 Uiso 1 1 calc R . .
H27B H 0.3159 -0.1990 0.4554 0.027 Uiso 1 1 calc R . .
C28 C 0.1921(3) -0.2142(3) 0.5922(3) 0.0231(7) Uani 1 1 d . . .
H28A H 0.2401 -0.2511 0.6249 0.028 Uiso 1 1 calc R . .
H28B H 0.1481 -0.1716 0.6333 0.028 Uiso 1 1 calc R . .
C29 C 0.0215(3) -0.3063(3) 0.6741(3) 0.0250(8) Uani 1 1 d . . .
H29A H 0.0490 -0.3291 0.7281 0.030 Uiso 1 1 calc R . .
H29B H -0.0183 -0.3576 0.6697 0.030 Uiso 1 1 calc R . .
C30 C -0.0584(3) -0.2240(3) 0.6957(3) 0.0229(7) Uani 1 1 d . . .
H30A H -0.1258 -0.2471 0.7508 0.027 Uiso 1 1 calc R . .
H30B H -0.0240 -0.1788 0.7148 0.027 Uiso 1 1 calc R . .
C31 C 0.1216(3) -0.4021(3) 0.4918(3) 0.0284(8) Uani 1 1 d . . .
H31A H 0.1652 -0.4545 0.4668 0.034 Uiso 1 1 calc R . .
H31B H 0.0480 -0.4254 0.5357 0.034 Uiso 1 1 calc R . .
C32 C 0.1773(3) -0.3632(3) 0.5485(3) 0.0269(8) Uani 1 1 d . . .
H32A H 0.1783 -0.4113 0.6060 0.032 Uiso 1 1 calc R . .
H32B H 0.2540 -0.3467 0.5068 0.032 Uiso 1 1 calc R . .
C33 C 0.6577(4) 0.1134(3) 0.2834(4) 0.0386(10) Uani 1 1 d . . .
H33A H 0.6759 0.1360 0.2133 0.058 Uiso 1 1 calc R . .
H33B H 0.7196 0.0780 0.2959 0.058 Uiso 1 1 calc R . .
H33C H 0.6419 0.1662 0.3147 0.058 Uiso 1 1 calc R . .
H15 H 0.480(5) -0.190(4) -0.099(4) 0.046 Uiso 1 1 d . . .
H18 H 0.578(5) 0.017(4) 0.297(4) 0.046 Uiso 1 1 d . . .
O7' O 1.030(3) 0.178(3) -0.007(2) 0.36(2) Uani 0.50 1 d PDU A 1
O2S O 0.7098(6) 0.4032(6) 0.2607(5) 0.114(2) Uani 1 1 d . . .
H2S H 0.7754 0.4125 0.2509 0.137 Uiso 1 1 calc R . .
O3S O 0.8931(6) 0.5147(6) 0.1784(6) 0.058(2) Uani 0.50 1 d P . .
H3S H 0.9330 0.5176 0.1205 0.070 Uiso 0.50 1 calc PR . .
O5S O -0.059(3) -0.427(2) 0.976(3) 0.335(18) Uiso 0.50 1 d PD . .
H5S H -0.0445 -0.4678 0.9217 0.402 Uiso 0.50 1 d P . .
O6S O 0.7993(18) -0.1409(14) 0.1084(16) 0.200 Uiso 0.50 1 d PD . .
H6S H 0.7315 -0.1317 0.1196 0.240 Uiso 0.50 1 d P . .
O7S O 0.8924(12) 0.2367(10) 0.0281(10) 0.113(4) Uani 0.50 1 d PU A 2
C2S C 0.7014(8) 0.3812(6) 0.1748(7) 0.091(2) Uani 1 1 d . . .
H2S1 H 0.6401 0.3389 0.1945 0.137 Uiso 1 1 calc R . .
H2S2 H 0.7694 0.3516 0.1405 0.137 Uiso 1 1 calc R . .
H2S3 H 0.6892 0.4384 0.1319 0.137 Uiso 1 1 calc R . .
C3S C 0.9057(12) 0.5914(10) 0.2049(13) 0.077(4) Uani 0.50 1 d P . .
H3S1 H 0.8228 0.6196 0.2380 0.116 Uiso 0.50 1 d P . .
H3S2 H 0.9394 0.5906 0.2477 0.116 Uiso 0.50 1 d P . .
H3S3 H 0.9325 0.6475 0.1463 0.116 Uiso 0.50 1 d P . .
C5S C -0.149(2) -0.3656(18) 0.9604(19) 0.140(8) Uiso 0.50 1 d PD . .
H5S1 H -0.2196 -0.3962 0.9995 0.210 Uiso 0.50 1 calc PR . .
H5S2 H -0.1409 -0.3521 0.8917 0.210 Uiso 0.50 1 calc PR . .
H5S3 H -0.1472 -0.3076 0.9798 0.210 Uiso 0.50 1 calc PR . .
C6S C 0.8525(9) -0.0839(9) 0.1373(10) 0.057(3) Uani 0.50 1 d PDU . .
H6S1 H 0.8121 -0.0254 0.1421 0.085 Uiso 0.50 1 calc PR . .
H6S2 H 0.9266 -0.0715 0.0897 0.085 Uiso 0.50 1 calc PR . .
H6S3 H 0.8567 -0.1145 0.2007 0.085 Uiso 0.50 1 calc PR . .
C7S C 0.9507(15) 0.1840(13) 0.0909(13) 0.188(6) Uani 1 1 d DU . .
H14X H 0.172(4) -0.316(3) 0.372(4) 0.033(13) Uiso 1 1 d . . .

loop_
_atom_site_aniso_label
_atom_site_aniso_U_11
_atom_site_aniso_U_22
_atom_site_aniso_U_33
_atom_site_aniso_U_23
_atom_site_aniso_U_13
_atom_site_aniso_U_12
Mn1 0.0147(3) 0.0221(3) 0.0235(3) -0.0111(2) -0.0030(2) -0.0012(2)
Mn2 0.0126(2) 0.0206(3) 0.0207(3) -0.0100(2) -0.00382(19) 0.0008(2)
Mn3 0.0127(2) 0.0222(3) 0.0216(3) -0.0101(2) -0.0044(2) 0.0009(2)
Mn4 0.0131(2) 0.0226(3) 0.0224(3) -0.0112(2) -0.0042(2) 0.0016(2)
Na1 0.0157(7) 0.0312(8) 0.0258(7) -0.0137(6) -0.0039(6) 0.0005(6)
O1 0.0253(13) 0.0238(14) 0.0301(14) -0.0112(11) -0.0058(11) -0.0025(11)
O2 0.0238(13) 0.0286(14) 0.0256(13) -0.0105(11) 0.0020(11) -0.0054(11)
O3 0.046(2) 0.047(2) 0.056(2) -0.0158(17) 0.0235(17) -0.0128(17)
O4 0.0148(11) 0.0271(13) 0.0241(12) -0.0135(10) -0.0044(9) -0.0014(10)
O5 0.0151(11) 0.0249(13) 0.0240(12) -0.0113(10) -0.0064(10) -0.0005(10)
O6 0.0313(18) 0.056(2) 0.101(3) -0.041(2) -0.0176(19) -0.0087(16)
O7 0.0151(11) 0.0215(12) 0.0228(12) -0.0091(10) -0.0078(9) 0.0030(9)
O8 0.0158(11) 0.0242(13) 0.0193(11) -0.0091(9) -0.0046(9) 0.0014(10)
O9 0.0165(12) 0.0215(12) 0.0235(12) -0.0081(10) -0.0066(10) -0.0005(10)
O10 0.0202(13) 0.0252(14) 0.0309(14) -0.0128(11) -0.0053(11) 0.0003(11)
O11 0.0156(11) 0.0284(14) 0.0230(12) -0.0125(10) -0.0054(10) 0.0003(10)
O12 0.0152(12) 0.0264(14) 0.0297(13) -0.0126(11) -0.0063(10) 0.0034(10)
O13 0.0148(12) 0.0236(13) 0.0351(14) -0.0136(11) -0.0050(10) 0.0020(10)
O14 0.0196(14) 0.0381(17) 0.0564(19) -0.0215(14) -0.0158(13) 0.0035(12)
O15 0.0349(17) 0.0403(18) 0.0285(15) -0.0177(13) 0.0038(12) -0.0012(14)
O16 0.0234(15) 0.0437(19) 0.0520(19) -0.0236(15) -0.0147(14) 0.0024(13)
N1 0.0163(14) 0.0318(18) 0.0344(17) -0.0197(14) -0.0058(13) -0.0012(13)
N2 0.0169(14) 0.0254(16) 0.0209(14) -0.0103(12) -0.0042(11) -0.0002(12)
N3 0.0150(14) 0.0233(16) 0.0281(16) -0.0107(12) -0.0015(12) 0.0036(12)
N4 0.0273(18) 0.050(2) 0.0287(17) -0.0127(16) -0.0127(14) 0.0084(16)
N5 0.0163(14) 0.0322(17) 0.0242(15) -0.0133(13) -0.0035(12) -0.0012(13)
N6 0.0180(14) 0.0213(15) 0.0269(15) -0.0110(12) -0.0075(12) 0.0023(12)
C1 0.039(2) 0.024(2) 0.034(2) -0.0079(16) -0.0098(18) -0.0113(17)
C2 0.053(3) 0.024(2) 0.042(2) -0.0123(18) -0.015(2) -0.0069(19)
C3 0.101(5) 0.025(2) 0.047(3) -0.008(2) -0.028(3) -0.007(3)
C4 0.122(6) 0.033(3) 0.039(3) 0.000(2) -0.013(3) -0.016(3)
C5 0.094(5) 0.032(3) 0.043(3) -0.008(2) 0.010(3) -0.020(3)
C6 0.055(3) 0.029(2) 0.035(2) -0.0076(18) 0.000(2) -0.017(2)
C7 0.039(2) 0.033(2) 0.038(2) -0.0150(19) 0.0030(19) -0.0074(19)
C8 0.0195(18) 0.051(3) 0.034(2) -0.0277(19) -0.0071(16) -0.0012(17)
C9 0.0177(17) 0.039(2) 0.0303(19) -0.0221(17) -0.0043(15) -0.0031(16)
C10 0.0198(17) 0.034(2) 0.0325(19) -0.0154(16) -0.0100(15) -0.0012(16)
C11 0.0245(18) 0.030(2) 0.0295(19) -0.0089(15) -0.0140(15) -0.0029(15)
C12 0.0202(18) 0.031(2) 0.052(2) -0.0229(19) -0.0106(17) 0.0009(16)
C13 0.024(2) 0.047(3) 0.078(4) -0.035(3) -0.020(2) -0.002(2)
C14 0.0241(18) 0.034(2) 0.0215(17) -0.0098(15) -0.0051(14) 0.0023(16)
C15 0.0268(19) 0.028(2) 0.0237(17) -0.0099(15) -0.0077(15) 0.0024(15)
C16 0.0202(18) 0.044(2) 0.0241(18) -0.0156(16) -0.0088(14) -0.0003(16)
C17 0.0195(17) 0.038(2) 0.0273(18) -0.0194(16) -0.0046(14) -0.0033(16)
C18 0.0229(18) 0.031(2) 0.0261(18) -0.0122(15) -0.0030(15) 0.0008(16)
C19 0.036(2) 0.050(3) 0.0233(19) -0.0169(18) -0.0043(17) 0.008(2)
C20 0.0194(18) 0.027(2) 0.038(2) -0.0143(16) -0.0066(16) 0.0059(15)
C21 0.022(2) 0.035(3) 0.100(4) -0.032(3) -0.014(2) 0.0038(19)
C22 0.031(3) 0.045(3) 0.206(9) -0.062(5) -0.031(4) 0.018(3)
C23 0.029(3) 0.059(4) 0.254(12) -0.090(6) -0.036(5) 0.022(3)
C24 0.019(2) 0.046(3) 0.120(5) -0.043(3) -0.017(3) 0.010(2)
C25 0.0208(19) 0.030(2) 0.044(2) -0.0176(17) -0.0081(17) 0.0047(16)
C26 0.0169(17) 0.032(2) 0.0273(18) -0.0124(15) -0.0066(14) 0.0037(15)
C27 0.0173(16) 0.0243(18) 0.0308(18) -0.0089(15) -0.0118(14) 0.0019(14)
C28 0.0220(17) 0.0246(18) 0.0257(17) -0.0097(14) -0.0099(14) 0.0017(14)
C29 0.0226(18) 0.0259(19) 0.0259(18) -0.0047(14) -0.0083(15) -0.0015(15)
C30 0.0213(17) 0.0257(19) 0.0223(17) -0.0077(14) -0.0068(14) -0.0010(14)
C31 0.030(2) 0.0212(18) 0.034(2) -0.0112(15) -0.0088(16) 0.0012(16)
C32 0.0240(19) 0.0228(19) 0.036(2) -0.0106(15) -0.0116(16) 0.0048(15)
C33 0.029(2) 0.046(3) 0.047(3) -0.017(2) -0.0146(19) -0.0037(19)
O7' 0.35(2) 0.36(2) 0.36(2) -0.088(11) -0.121(12) 0.001(10)
O2S 0.099(5) 0.119(5) 0.109(5) -0.009(4) -0.034(4) 0.016(4)
O3S 0.039(4) 0.063(5) 0.070(5) -0.020(4) -0.012(4) -0.005(4)
O7S 0.118(8) 0.130(8) 0.105(7) -0.028(6) -0.058(6) 0.016(6)
C2S 0.122(7) 0.070(5) 0.100(6) -0.032(4) -0.058(5) 0.018(5)
C3S 0.062(8) 0.067(8) 0.133(13) -0.050(9) -0.056(9) 0.009(7)
C6S 0.043(5) 0.071(6) 0.096(7) -0.049(5) -0.054(5) 0.015(4)
C7S 0.191(10) 0.206(10) 0.158(9) 0.021(7) -0.091(8) 0.007(8)

loop_
_atom_type_symbol
_atom_type_description
_atom_type_scat_dispersion_real
_atom_type_scat_dispersion_imag
_atom_type_scat_source
C C 0.0033 0.0016 'International Tables Vol C Tables 4.2.6.8 and 6.1.1.4'
H H 0.0000 0.0000 'International Tables Vol C Tables 4.2.6.8 and 6.1.1.4'
N N 0.0061 0.0033 'International Tables Vol C Tables 4.2.6.8 and 6.1.1.4'
O O 0.0106 0.0060 'International Tables Vol C Tables 4.2.6.8 and 6.1.1.4'
Mn Mn 0.3368 0.7283 'International Tables Vol C Tables 4.2.6.8 and 6.1.1.4'
Na Na 0.0362 0.0249 'International Tables Vol C Tables 4.2.6.8 and 6.1.1.4'

loop_
_geom_angle_atom_site_label_1
_geom_angle_atom_site_label_2
_geom_angle_atom_site_label_3
_geom_angle
_geom_angle_site_symmetry_1
_geom_angle_site_symmetry_3
O1 Mn1 O4 90.01(11) . .
O1 Mn1 O2 90.61(12) . .
O4 Mn1 O2 176.83(11) . .
O1 Mn1 O5 175.44(11) . .
O4 Mn1 O5 94.32(11) . .
O2 Mn1 O5 84.99(11) . .
O1 Mn1 O9 99.42(11) . 2_556
O4 Mn1 O9 80.12(10) . 2_556
O2 Mn1 O9 102.84(10) . 2_556
O5 Mn1 O9 82.75(10) . 2_556
O1 Mn1 N1 97.45(12) . .
O4 Mn1 N1 78.51(11) . .
O2 Mn1 N1 98.33(12) . .
O5 Mn1 N1 82.05(11) . .
O9 Mn1 N1 152.65(11) 2_556 .
O1 Mn1 Mn2 140.40(8) . .
O4 Mn1 Mn2 86.75(8) . .
O2 Mn1 Mn2 94.74(8) . .
O5 Mn1 Mn2 41.58(7) . .
O9 Mn1 Mn2 41.18(7) 2_556 .
N1 Mn1 Mn2 120.36(9) . .
O9 Mn2 O7 174.87(9) 2_556 .
O9 Mn2 O5 78.41(9) 2_556 .
O7 Mn2 O5 103.25(9) . .
O9 Mn2 O8 97.86(9) 2_556 .
O7 Mn2 O8 77.28(9) . .
O5 Mn2 O8 92.27(9) . .
O9 Mn2 N2 86.89(10) 2_556 2_556
O7 Mn2 N2 97.79(10) . 2_556
O5 Mn2 N2 94.13(10) . 2_556
O8 Mn2 N2 172.69(10) . 2_556
O9 Mn2 N2 93.93(10) 2_556 .
O7 Mn2 N2 85.18(10) . .
O5 Mn2 N2 168.15(10) . .
O8 Mn2 N2 97.76(10) . .
N2 Mn2 N2 76.29(12) 2_556 .
O9 Mn2 Mn1 42.11(6) 2_556 .
O7 Mn2 Mn1 139.30(7) . .
O5 Mn2 Mn1 36.30(7) . .
O8 Mn2 Mn1 95.87(7) . .
N2 Mn2 Mn1 91.38(8) 2_556 .
N2 Mn2 Mn1 135.43(8) . .
O9 Mn2 Mn4 133.08(7) 2_556 .
O7 Mn2 Mn4 41.87(6) . .
O5 Mn2 Mn4 104.82(7) . .
O8 Mn2 Mn4 36.06(7) . .
N2 Mn2 Mn4 138.03(8) 2_556 .
N2 Mn2 Mn4 87.02(8) . .
Mn1 Mn2 Mn4 125.62(2) . .
O4 Mn3 O11 99.48(9) 2_556 .
O4 Mn3 O7 165.86(10) 2_556 .
O11 Mn3 O7 73.06(9) . .
O4 Mn3 O9 73.47(9) 2_556 .
O11 Mn3 O9 152.88(10) . .
O7 Mn3 O9 107.53(9) . .
O4 Mn3 O10 85.47(10) 2_556 .
O11 Mn3 O10 77.09(10) . .
O7 Mn3 O10 104.04(10) . .
O9 Mn3 O10 127.03(10) . .
O4 Mn3 N6 118.34(10) 2_556 .
O11 Mn3 N6 129.63(10) . .
O7 Mn3 N6 74.83(10) . .
O9 Mn3 N6 74.35(10) . .
O10 Mn3 N6 74.34(10) . .
O4 Mn3 N2 87.48(10) 2_556 .
O11 Mn3 N2 75.21(10) . .
O7 Mn3 N2 79.05(9) . .
O9 Mn3 N2 78.31(9) . .
O10 Mn3 N2 149.82(10) . .
N6 Mn3 N2 133.88(10) . .
O11 Mn4 O13 88.08(11) . .
O11 Mn4 O12 177.92(12) . .
O13 Mn4 O12 90.19(11) . .
O11 Mn4 O8 94.91(11) . .
O13 Mn4 O8 177.00(10) . .
O12 Mn4 O8 86.83(11) . .
O11 Mn4 O7 81.82(10) . .
O13 Mn4 O7 98.40(11) . .
O12 Mn4 O7 97.29(10) . .
O8 Mn4 O7 82.34(10) . .
O11 Mn4 N5 80.02(11) . .
O13 Mn4 N5 98.48(12) . .
O12 Mn4 N5 101.39(11) . .
O8 Mn4 N5 81.79(11) . .
O7 Mn4 N5 154.68(10) . .
O11 Mn4 Mn2 81.92(8) . .
O13 Mn4 Mn2 139.53(8) . .
O12 Mn4 Mn2 98.68(8) . .
O8 Mn4 Mn2 41.59(7) . .
O7 Mn4 Mn2 41.47(7) . .
N5 Mn4 Mn2 117.94(8) . .
O15 Na1 O16 93.65(13) 2_655 .
O15 Na1 O8 99.90(11) 2_655 .
O16 Na1 O8 148.34(13) . .
O15 Na1 O2 87.10(11) 2_655 .
O16 Na1 O2 111.03(12) . .
O8 Na1 O2 98.20(10) . .
O15 Na1 O5 152.84(13) 2_655 .
O16 Na1 O5 98.84(11) . .
O8 Na1 O5 81.76(9) . .
O2 Na1 O5 65.93(9) . .
O15 Na1 O12 92.10(11) 2_655 .
O16 Na1 O12 84.86(11) . .
O8 Na1 O12 66.29(9) . .
O2 Na1 O12 164.11(11) . .
O5 Na1 O12 112.88(10) . .
O15 Na1 H18 87.3(14) 2_655 .
O16 Na1 H18 16.9(14) . .
O8 Na1 H18 135.3(14) . .
O2 Na1 H18 126.3(14) . .
O5 Na1 H18 110.7(14) . .
O12 Na1 H18 69.4(14) . .
C1 O1 Mn1 128.4(3) . .
C7 O2 Mn1 130.9(3) . .
C7 O2 Na1 124.3(3) . .
Mn1 O2 Na1 104.75(12) . .
C9 O4 Mn1 112.0(2) . .
C9 O4 Mn3 131.7(2) . 2_556
Mn1 O4 Mn3 109.94(11) . 2_556
C11 O5 Mn1 114.2(2) . .
C11 O5 Mn2 130.2(2) . .
Mn1 O5 Mn2 102.12(11) . .
C11 O5 Na1 110.0(2) . .
Mn1 O5 Na1 103.46(11) . .
Mn2 O5 Na1 92.25(9) . .
C13 O6 H6 109.5 . .
C27 O7 Mn2 128.2(2) . .
C27 O7 Mn4 112.7(2) . .
Mn2 O7 Mn4 96.66(10) . .
C27 O7 Mn3 115.0(2) . .
Mn2 O7 Mn3 102.95(10) . .
Mn4 O7 Mn3 95.26(9) . .
C15 O8 Mn4 115.7(2) . .
C15 O8 Mn2 127.4(2) . .
Mn4 O8 Mn2 102.35(11) . .
C15 O8 Na1 110.5(2) . .
Mn4 O8 Na1 103.84(11) . .
Mn2 O8 Na1 92.82(9) . .
C30 O9 Mn2 126.1(2) . 2_556
C30 O9 Mn1 115.5(2) . 2_556
Mn2 O9 Mn1 96.71(10) 2_556 2_556
C30 O9 Mn3 115.6(2) . .
Mn2 O9 Mn3 101.57(10) 2_556 .
Mn1 O9 Mn3 95.81(9) 2_556 .
C31 O10 Mn3 110.9(2) . .
C31 O10 H14X 110(4) . .
Mn3 O10 H14X 104(4) . .
C17 O11 Mn4 113.6(2) . .
C17 O11 Mn3 131.4(2) . .
Mn4 O11 Mn3 105.12(11) . .
C26 O12 Mn4 131.5(2) . .
C26 O12 Na1 127.1(2) . .
Mn4 O12 Na1 101.39(11) . .
C20 O13 Mn4 128.4(2) . .
C19 O15 Na1 126.9(3) . 2_655
C19 O15 H15 103(4) . .
Na1 O15 H15 110(4) 2_655 .
C33 O16 Na1 125.2(3) . .
C33 O16 H18 107(5) . .
Na1 O16 H18 90(5) . .
C10 N1 C12 113.0(3) . .
C10 N1 C8 113.1(3) . .
C12 N1 C8 112.4(3) . .
C10 N1 Mn1 100.5(2) . .
C12 N1 Mn1 112.3(3) . .
C8 N1 Mn1 104.7(2) . .
N3 N2 Mn2 126.0(2) . 2_556
N3 N2 Mn2 121.9(2) . .
Mn2 N2 Mn2 103.71(12) 2_556 .
N3 N2 Mn3 110.8(2) . .
Mn2 N2 Mn3 93.19(11) 2_556 .
Mn2 N2 Mn3 92.28(11) . .
N4 N3 N2 179.1(4) . .
C18 N5 C14 113.7(3) . .
C18 N5 C16 113.1(3) . .
C14 N5 C16 112.3(3) . .
C18 N5 Mn4 111.9(2) . .
C14 N5 Mn4 100.8(2) . .
C16 N5 Mn4 104.0(2) . .
C29 N6 C32 110.4(3) . .
C29 N6 C28 110.6(3) . .
C32 N6 C28 111.3(3) . .
C29 N6 Mn3 106.7(2) . .
C32 N6 Mn3 110.2(2) . .
C28 N6 Mn3 107.5(2) . .
O1 C1 C2 118.3(4) . .
O1 C1 C6 123.8(4) . .
C2 C1 C6 117.8(4) . .
C3 C2 C1 121.0(5) . .
C3 C2 H2 119.5 . .
C1 C2 H2 119.5 . .
C4 C3 C2 121.1(6) . .
C4 C3 H3 119.4 . .
C2 C3 H3 119.4 . .
C5 C4 C3 119.0(5) . .
C5 C4 H4 120.5 . .
C3 C4 H4 120.5 . .
C4 C5 C6 122.0(6) . .
C4 C5 H5 119.0 . .
C6 C5 H5 119.0 . .
C5 C6 C1 119.1(5) . .
C5 C6 C7 118.2(5) . .
C1 C6 C7 122.7(4) . .
O3 C7 O2 120.8(5) . .
O3 C7 C6 119.8(4) . .
O2 C7 C6 119.4(4) . .
N1 C8 C9 108.7(3) . .
N1 C8 H8A 109.9 . .
C9 C8 H8A 109.9 . .
N1 C8 H8B 109.9 . .
C9 C8 H8B 109.9 . .
H8A C8 H8B 108.3 . .
O4 C9 C8 108.5(3) . .
O4 C9 H9A 110.0 . .
C8 C9 H9A 110.0 . .
O4 C9 H9B 110.0 . .
C8 C9 H9B 110.0 . .
H9A C9 H9B 108.4 . .
N1 C10 C11 110.9(3) . .
N1 C10 H10A 109.5 . .
C11 C10 H10A 109.5 . .
N1 C10 H10B 109.5 . .
C11 C10 H10B 109.5 . .
H10A C10 H10B 108.1 . .
O5 C11 C10 110.2(3) . .
O5 C11 H11A 109.6 . .
C10 C11 H11A 109.6 . .
O5 C11 H11B 109.6 . .
C10 C11 H11B 109.6 . .
H11A C11 H11B 108.1 . .
N1 C12 C13 115.4(4) . .
N1 C12 H12A 108.4 . .
C13 C12 H12A 108.4 . .
N1 C12 H12B 108.4 . .
C13 C12 H12B 108.4 . .
H12A C12 H12B 107.5 . .
O6 C13 C12 112.2(5) . .
O6 C13 H13A 109.2 . .
C12 C13 H13A 109.2 . .
O6 C13 H13B 109.2 . .
C12 C13 H13B 109.2 . .
H13A C13 H13B 107.9 . .
N5 C14 C15 110.8(3) . .
N5 C14 H14A 109.5 . .
C15 C14 H14A 109.5 . .
N5 C14 H14B 109.5 . .
C15 C14 H14B 109.5 . .
H14A C14 H14B 108.1 . .
O8 C15 C14 110.8(3) . .
O8 C15 H15A 109.5 . .
C14 C15 H15A 109.5 . .
O8 C15 H15B 109.5 . .
C14 C15 H15B 109.5 . .
H15A C15 H15B 108.1 . .
N5 C16 C17 109.3(3) . .
N5 C16 H16A 109.8 . .
C17 C16 H16A 109.8 . .
N5 C16 H16B 109.8 . .
C17 C16 H16B 109.8 . .
H16A C16 H16B 108.3 . .
O11 C17 C16 108.9(3) . .
O11 C17 H17A 109.9 . .
C16 C17 H17A 109.9 . .
O11 C17 H17B 109.9 . .
C16 C17 H17B 109.9 . .
H17A C17 H17B 108.3 . .
N5 C18 C19 115.0(3) . .
N5 C18 H18A 108.5 . .
C19 C18 H18A 108.5 . .
N5 C18 H18B 108.5 . .
C19 C18 H18B 108.5 . .
H18A C18 H18B 107.5 . .
O15 C19 C18 111.0(4) . .
O15 C19 H19A 109.4 . .
C18 C19 H19A 109.4 . .
O15 C19 H19B 109.4 . .
C18 C19 H19B 109.4 . .
H19A C19 H19B 108.0 . .
O13 C20 C21 116.6(4) . .
O13 C20 C25 123.8(4) . .
C21 C20 C25 119.6(4) . .
C22 C21 C20 120.3(5) . .
C22 C21 H21 119.9 . .
C20 C21 H21 119.9 . .
C23 C22 C21 120.2(5) . .
C23 C22 H22 119.9 . .
C21 C22 H22 119.9 . .
C22 C23 C24 120.2(5) . .
C22 C23 H23 119.9 . .
C24 C23 H23 119.9 . .
C23 C24 C25 120.8(5) . .
C23 C24 H24 119.6 . .
C25 C24 H24 119.6 . .
C24 C25 C20 119.0(4) . .
C24 C25 C26 117.5(4) . .
C20 C25 C26 123.5(4) . .
O14 C26 O12 119.9(4) . .
O14 C26 C25 120.1(4) . .
O12 C26 C25 120.0(3) . .
O7 C27 C28 111.0(3) . .
O7 C27 H27A 109.4 . .
C28 C27 H27A 109.4 . .
O7 C27 H27B 109.4 . .
C28 C27 H27B 109.4 . .
H27A C27 H27B 108.0 . .
N6 C28 C27 110.6(3) . .
N6 C28 H28A 109.5 . .
C27 C28 H28A 109.5 . .
N6 C28 H28B 109.5 . .
C27 C28 H28B 109.5 . .
H28A C28 H28B 108.1 . .
N6 C29 C30 111.6(3) . .
N6 C29 H29A 109.3 . .
C30 C29 H29A 109.3 . .
N6 C29 H29B 109.3 . .
C30 C29 H29B 109.3 . .
H29A C29 H29B 108.0 . .
O9 C30 C29 111.5(3) . .
O9 C30 H30A 109.3 . .
C29 C30 H30A 109.3 . .
O9 C30 H30B 109.3 . .
C29 C30 H30B 109.3 . .
H30A C30 H30B 108.0 . .
O10 C31 C32 110.3(3) . .
O10 C31 H31A 109.6 . .
C32 C31 H31A 109.6 . .
O10 C31 H31B 109.6 . .
C32 C31 H31B 109.6 . .
H31A C31 H31B 108.1 . .
N6 C32 C31 110.4(3) . .
N6 C32 H32A 109.6 . .
C31 C32 H32A 109.6 . .
N6 C32 H32B 109.6 . .
C31 C32 H32B 109.6 . .
H32A C32 H32B 108.1 . .
O16 C33 H33A 109.5 . .
O16 C33 H33B 109.5 . .
H33A C33 H33B 109.5 . .
O16 C33 H33C 109.5 . .
H33A C33 H33C 109.5 . .
H33B C33 H33C 109.5 . .
C2S O2S H2S 109.5 . .
C3S O3S H3S 109.5 . .
C5S O5S H5S 101.4 . .
C6S O6S H6S 117.6 . .
O2S C2S H2S1 109.5 . .
O2S C2S H2S2 109.5 . .
H2S1 C2S H2S2 109.5 . .
O2S C2S H2S3 109.5 . .
H2S1 C2S H2S3 109.5 . .
H2S2 C2S H2S3 109.5 . .
O3S C3S H3S1 107.3 . .
O3S C3S H3S2 122.1 . .
H3S1 C3S H3S2 104.6 . .
O3S C3S H3S3 112.7 . .
H3S1 C3S H3S3 96.2 . .
H3S2 C3S H3S3 110.3 . .
O5S C5S H5S1 109.5 . .
O5S C5S H5S2 109.5 . .
H5S1 C5S H5S2 109.5 . .
O5S C5S H5S3 109.5 . .
H5S1 C5S H5S3 109.5 . .
H5S2 C5S H5S3 109.5 . .
O6S C6S H6S1 109.5 . .
O6S C6S H6S2 109.5 . .
H6S1 C6S H6S2 109.5 . .
O6S C6S H6S3 109.5 . .
H6S1 C6S H6S3 109.5 . .
H6S2 C6S H6S3 109.5 . .
O7S C7S O7' 79(2) . .

loop_
_geom_bond_atom_site_label_1
_geom_bond_atom_site_label_2
_geom_bond_distance
_geom_bond_site_symmetry_2
Mn1 O1 1.884(3) .
Mn1 O4 1.918(2) .
Mn1 O2 1.940(3) .
Mn1 O5 1.956(3) .
Mn1 O9 2.181(2) 2_556
Mn1 N1 2.337(3) .
Mn1 Mn2 3.2305(7) .
Mn2 O9 2.142(3) 2_556
Mn2 O7 2.154(3) .
Mn2 O5 2.193(2) .
Mn2 O8 2.195(2) .
Mn2 N2 2.240(3) 2_556
Mn2 N2 2.307(3) .
Mn2 Mn4 3.2310(7) .
Mn3 O4 2.130(2) 2_556
Mn3 O11 2.224(2) .
Mn3 O7 2.260(2) .
Mn3 O9 2.288(2) .
Mn3 O10 2.305(3) .
Mn3 N6 2.368(3) .
Mn3 N2 2.480(3) .
Mn4 O11 1.892(2) .
Mn4 O13 1.899(3) .
Mn4 O12 1.940(2) .
Mn4 O8 1.947(3) .
Mn4 O7 2.171(2) .
Mn4 N5 2.322(3) .
Na1 O15 2.313(3) 2_655
Na1 O16 2.339(3) .
Na1 O8 2.405(3) .
Na1 O2 2.408(3) .
Na1 O5 2.429(3) .
Na1 O12 2.480(3) .
O1 C1 1.333(5) .
O2 C7 1.301(5) .
O3 C7 1.242(5) .
O4 C9 1.413(4) .
O4 Mn3 2.130(2) 2_556
O5 C11 1.430(4) .
O6 C13 1.395(6) .
O6 H6 0.8200 .
O7 C27 1.423(4) .
O8 C15 1.419(4) .
O9 C30 1.418(4) .
O9 Mn2 2.142(3) 2_556
O9 Mn1 2.181(2) 2_556
O10 C31 1.432(5) .
O10 H14X 0.79(5) .
O11 C17 1.418(4) .
O12 C26 1.301(4) .
O13 C20 1.336(4) .
O14 C26 1.242(5) .
O15 C19 1.423(5) .
O15 Na1 2.313(3) 2_655
O15 H15 0.78(6) .
O16 C33 1.406(5) .
O16 H18 0.71(6) .
N1 C10 1.470(5) .
N1 C12 1.477(5) .
N1 C8 1.485(5) .
N2 N3 1.211(4) .
N2 Mn2 2.240(3) 2_556
N3 N4 1.153(5) .
N5 C18 1.466(5) .
N5 C14 1.469(5) .
N5 C16 1.487(5) .
N6 C29 1.473(5) .
N6 C32 1.483(5) .
N6 C28 1.483(5) .
C1 C2 1.403(6) .
C1 C6 1.417(6) .
C2 C3 1.384(7) .
C2 H2 0.9300 .
C3 C4 1.380(9) .
C3 H3 0.9300 .
C4 C5 1.362(9) .
C4 H4 0.9300 .
C5 C6 1.408(7) .
C5 H5 0.9300 .
C6 C7 1.472(7) .
C8 C9 1.521(5) .
C8 H8A 0.9700 .
C8 H8B 0.9700 .
C9 H9A 0.9700 .
C9 H9B 0.9700 .
C10 C11 1.529(5) .
C10 H10A 0.9700 .
C10 H10B 0.9700 .
C11 H11A 0.9700 .
C11 H11B 0.9700 .
C12 C13 1.519(6) .
C12 H12A 0.9700 .
C12 H12B 0.9700 .
C13 H13A 0.9700 .
C13 H13B 0.9700 .
C14 C15 1.527(5) .
C14 H14A 0.9700 .
C14 H14B 0.9700 .
C15 H15A 0.9700 .
C15 H15B 0.9700 .
C16 C17 1.521(6) .
C16 H16A 0.9700 .
C16 H16B 0.9700 .
C17 H17A 0.9700 .
C17 H17B 0.9700 .
C18 C19 1.523(5) .
C18 H18A 0.9700 .
C18 H18B 0.9700 .
C19 H19A 0.9700 .
C19 H19B 0.9700 .
C20 C21 1.391(6) .
C20 C25 1.407(6) .
C21 C22 1.383(7) .
C21 H21 0.9300 .
C22 C23 1.378(8) .
C22 H22 0.9300 .
C23 C24 1.381(8) .
C23 H23 0.9300 .
C24 C25 1.388(6) .
C24 H24 0.9300 .
C25 C26 1.471(6) .
C27 C28 1.515(5) .
C27 H27A 0.9700 .
C27 H27B 0.9700 .
C28 H28A 0.9700 .
C28 H28B 0.9700 .
C29 C30 1.519(5) .
C29 H29A 0.9700 .
C29 H29B 0.9700 .
C30 H30A 0.9700 .
C30 H30B 0.9700 .
C31 C32 1.511(5) .
C31 H31A 0.9700 .
C31 H31B 0.9700 .
C32 H32A 0.9700 .
C32 H32B 0.9700 .
C33 H33A 0.9600 .
C33 H33B 0.9600 .
C33 H33C 0.9600 .
O7' C7S 1.464(10) .
O2S C2S 1.430(10) .
O2S H2S 0.8200 .
O3S C3S 1.309(15) .
O3S H3S 0.8200 .
O5S C5S 1.451(10) .
O5S H5S 1.0598 .
O6S C6S 1.352(10) .
O6S H6S 0.8295 .
O7S C7S 1.444(18) .
C2S H2S1 0.9600 .
C2S H2S2 0.9600 .
C2S H2S3 0.9600 .
C3S H3S1 1.0864 .
C3S H3S2 0.8885 .
C3S H3S3 1.0197 .
C5S H5S1 0.9600 .
C5S H5S2 0.9600 .
C5S H5S3 0.9600 .
C6S H6S1 0.9600 .
C6S H6S2 0.9600 .
C6S H6S3 0.9600 .
